data_1547033
loop_
_publ_author_name
'Shao, Hui'
'Bao, Wen'
'Jing, Ze-Ran'
'Wang, Yun-Peng'
'Zhang, Fu-Min'
'Wang, Shao-Hua'
'Tu, Yong-Qiang'

_publ_section_title
;
 Construction of the [6,5,7,5] Tetracyclic Core of Calyciphylline A Type
 Alkaloids via a Tandem Semipinacol Rearrangement/Nicholas Reaction.
;
_journal_issue 17
_journal_name_full 'Organic letters'
_journal_page_first 4648
_journal_page_last 4651
_journal_paper_doi 10.1021/acs.orglett.7b02274
_journal_volume 19
_journal_year 2017
_chemical_formula_moiety ' C16 H21 O4'
_chemical_formula_sum 'C16 H21 O4'
_chemical_formula_weight 277.33
_space_group_crystal_system orthorhombic
_space_group_IT_number 61
_space_group_name_Hall '-P 2ac 2ab'
_space_group_name_H-M_alt 'P b c a'
_symmetry_space_group_name_Hall '-P 2ac 2ab'
_symmetry_space_group_name_H-M 'P b c a'
_atom_sites_solution_hydrogens geom
_audit_creation_method SHELXL-2014/7
_cell_angle_alpha 90
_cell_angle_beta 90
_cell_angle_gamma 90
_cell_formula_units_Z 8
_cell_length_a 14.4398(5)
_cell_length_b 8.7058(3)
_cell_length_c 23.2532(7)
_cell_measurement_reflns_used 9988
_cell_measurement_temperature 293(2)
_cell_measurement_theta_max 66.61
_cell_measurement_theta_min 4.03
_cell_volume 2923.16(17)
_computing_cell_refinement 'Bruker SAINT'
_computing_data_collection 'Bruker APEX2'
_computing_data_reduction 'Bruker SAINT'
_computing_molecular_graphics 'Bruker SHELXTL'
_computing_publication_material 'Bruker SHELXTL'
_computing_structure_refinement 'SHELXL-2014 (Sheldrick, 2014)'
_computing_structure_solution 'SHELXS-97 (Sheldrick 2008)'
_diffrn_ambient_temperature 293(2)
_diffrn_measured_fraction_theta_full 0.996
_diffrn_measured_fraction_theta_max 0.996
_diffrn_measurement_device_type 'CCD area detector'
_diffrn_measurement_method 'phi and omega scans'
_diffrn_radiation_type CuK\a
_diffrn_radiation_wavelength 1.54178
_diffrn_reflns_av_R_equivalents 0.0263
_diffrn_reflns_av_unetI/netI 0.0123
_diffrn_reflns_Laue_measured_fraction_full 0.996
_diffrn_reflns_Laue_measured_fraction_max 0.996
_diffrn_reflns_limit_h_max 17
_diffrn_reflns_limit_h_min -17
_diffrn_reflns_limit_k_max 10
_diffrn_reflns_limit_k_min -10
_diffrn_reflns_limit_l_max 27
_diffrn_reflns_limit_l_min -27
_diffrn_reflns_number 29598
_diffrn_reflns_point_group_measured_fraction_full 0.996
_diffrn_reflns_point_group_measured_fraction_max 0.996
_diffrn_reflns_theta_full 66.622
_diffrn_reflns_theta_max 66.622
_diffrn_reflns_theta_min 3.802
_diffrn_source 'sealed tube'
_exptl_absorpt_coefficient_mu 0.730
_exptl_absorpt_correction_type none
_exptl_crystal_colour colorless
_exptl_crystal_density_diffrn 1.260
_exptl_crystal_description block
_exptl_crystal_F_000 1032
_exptl_crystal_size_max 0.05
_exptl_crystal_size_mid 0.04
_exptl_crystal_size_min 0.03
_refine_diff_density_max 0.533
_refine_diff_density_min -0.147
_refine_diff_density_rms 0.036
_refine_ls_extinction_method none
_refine_ls_goodness_of_fit_ref 0.984
_refine_ls_hydrogen_treatment constr
_refine_ls_matrix_type full
_refine_ls_number_parameters 181
_refine_ls_number_reflns 2577
_refine_ls_number_restraints 0
_refine_ls_restrained_S_all 0.984
_refine_ls_R_factor_all 0.0413
_refine_ls_R_factor_gt 0.0391
_refine_ls_shift/su_max 0.000
_refine_ls_shift/su_mean 0.000
_refine_ls_structure_factor_coef Fsqd
_refine_ls_weighting_details 'w=1/[\s^2^(Fo^2^)+(0.0829P)^2^+0.7963P] where P=(Fo^2^+2Fc^2^)/3'
_refine_ls_weighting_scheme calc
_refine_ls_wR_factor_gt 0.1191
_refine_ls_wR_factor_ref 0.1223
_reflns_Friedel_coverage 0.000
_reflns_number_gt 2388
_reflns_number_total 2577
_reflns_threshold_expression 'I > 2\s(I)'
_cod_data_source_file ol7b02274_si_002.cif
_cod_data_source_block a
_cod_original_formula_sum ' C16 H21 O4'
_cod_database_code 1547033
_shelx_shelxl_version_number 2014/7
_shelx_space_group_comment
;
The symmetry employed for this shelxl refinement is uniquely defined
by the following loop, which should always be used as a source of
symmetry information in preference to the above space-group names.
They are only intended as comments.
;

loop_
_space_group_symop_operation_xyz
'x, y, z'
'-x+1/2, -y, z+1/2'
'x+1/2, -y+1/2, -z'
'-x, y+1/2, -z+1/2'
'-x, -y, -z'
'x-1/2, y, -z-1/2'
'-x-1/2, y-1/2, z'
'x, -y-1/2, z-1/2'

loop_
_atom_site_label
_atom_site_type_symbol
_atom_site_fract_x
_atom_site_fract_y
_atom_site_fract_z
_atom_site_U_iso_or_equiv
_atom_site_adp_type
_atom_site_occupancy
_atom_site_site_symmetry_order
_atom_site_calc_flag
_atom_site_refinement_flags_posn
_atom_site_refinement_flags_adp
C1 C 0.24633(11) 0.8912(2) -0.04004(7) 0.0511(4) Uani 1 1 d . .
C2 C 0.22161(10) 0.83021(17) 0.00307(6) 0.0417(3) Uani 1 1 d . .
C3 C 0.19296(9) 0.75029(17) 0.05585(6) 0.0388(3) Uani 1 1 d . .
H3A H 0.2303 0.7877 0.0876 0.047 Uiso 1 1 calc R U
H3B H 0.2058 0.6416 0.0514 0.047 Uiso 1 1 calc R U
C4 C 0.08934(9) 0.77038(15) 0.07162(5) 0.0353(3) Uani 1 1 d . .
C5 C 0.07279(10) 0.93693(16) 0.09040(6) 0.0414(3) Uani 1 1 d . .
C6 C -0.02235(11) 0.97373(19) 0.11359(8) 0.0547(4) Uani 1 1 d . .
H6A H -0.0680 0.9621 0.0833 0.066 Uiso 1 1 calc R U
H6B H -0.0240 1.0794 0.1268 0.066 Uiso 1 1 calc R U
C7 C -0.04599(10) 0.86592(17) 0.16358(7) 0.0461(4) Uani 1 1 d . .
H7A H -0.0057 0.8882 0.1959 0.055 Uiso 1 1 calc R U
H7B H -0.1094 0.8837 0.1756 0.055 Uiso 1 1 calc R U
C8 C -0.03456(9) 0.69863(16) 0.14626(6) 0.0369(3) Uani 1 1 d . .
H8A H -0.0815 0.6735 0.1173 0.044 Uiso 1 1 calc R U
C9 C 0.06243(9) 0.65777(14) 0.12187(5) 0.0330(3) Uani 1 1 d . .
C10 C 0.06676(10) 0.48559(15) 0.10543(6) 0.0390(3) Uani 1 1 d . .
H10A H 0.0055 0.4480 0.0957 0.047 Uiso 1 1 calc R U
H10B H 0.1070 0.4708 0.0725 0.047 Uiso 1 1 calc R U
C11 C 0.10508(10) 0.39915(16) 0.15815(6) 0.0423(3) Uani 1 1 d . .
H11A H 0.0556 0.3706 0.1842 0.051 Uiso 1 1 calc R U
H11B H 0.1381 0.3072 0.1465 0.051 Uiso 1 1 calc R U
C12 C 0.13303(9) 0.66964(15) 0.17114(5) 0.0343(3) Uani 1 1 d . .
C13 C 0.17033(10) 0.51409(17) 0.18617(6) 0.0433(3) Uani 1 1 d . .
H13A H 0.1714 0.5000 0.2275 0.052 Uiso 1 1 calc R U
H13B H 0.2327 0.5018 0.1715 0.052 Uiso 1 1 calc R U
C14 C -0.13983(9) 0.58092(17) 0.21318(6) 0.0408(3) Uani 1 1 d . .
H14A H -0.1407 0.5218 0.2485 0.049 Uiso 1 1 calc R U
H14B H -0.1660 0.6811 0.2214 0.049 Uiso 1 1 calc R U
C15 C -0.17000(12) 0.3500(2) 0.16401(7) 0.0546(4) Uani 1 1 d . .
H15A H -0.2098 0.3045 0.1356 0.082 Uiso 1 1 calc R U
H15B H -0.1069 0.3443 0.1512 0.082 Uiso 1 1 calc R U
H15C H -0.1764 0.2955 0.1997 0.082 Uiso 1 1 calc R U
C16 C 0.02900(11) 0.7368(2) 0.01831(6) 0.0484(4) Uani 1 1 d . .
H16A H 0.0387 0.6327 0.0061 0.073 Uiso 1 1 calc R U
H16B H -0.0351 0.7512 0.0279 0.073 Uiso 1 1 calc R U
H16C H 0.0458 0.8056 -0.0122 0.073 Uiso 1 1 calc R U
O1 O 0.13188(8) 1.03444(12) 0.08615(5) 0.0539(3) Uani 1 1 d . .
O2 O 0.15627(7) 0.78990(11) 0.19311(4) 0.0424(3) Uani 1 1 d . .
O3 O -0.04728(6) 0.59951(11) 0.19519(4) 0.0375(3) Uani 1 1 d . .
O4 O -0.19521(7) 0.50681(13) 0.17217(5) 0.0482(3) Uani 1 1 d . .

loop_
_atom_site_aniso_label
_atom_site_aniso_U_11
_atom_site_aniso_U_22
_atom_site_aniso_U_33
_atom_site_aniso_U_23
_atom_site_aniso_U_13
_atom_site_aniso_U_12
C1 0.0492(8) 0.0583(9) 0.0457(8) 0.0044(7) 0.0075(7) -0.0030(7)
C2 0.0398(7) 0.0453(8) 0.0399(7) -0.0011(6) 0.0045(6) -0.0029(6)
C3 0.0379(7) 0.0428(7) 0.0356(7) 0.0019(6) 0.0029(5) -0.0013(6)
C4 0.0342(7) 0.0391(7) 0.0327(6) 0.0028(5) -0.0010(5) -0.0035(5)
C5 0.0425(7) 0.0393(7) 0.0425(7) 0.0077(6) 0.0029(6) 0.0002(6)
C6 0.0489(9) 0.0420(8) 0.0731(11) 0.0145(7) 0.0149(8) 0.0094(7)
C7 0.0391(7) 0.0421(8) 0.0570(9) 0.0054(7) 0.0119(6) 0.0053(6)
C8 0.0325(6) 0.0414(7) 0.0369(7) 0.0061(6) -0.0001(5) -0.0018(5)
C9 0.0338(6) 0.0337(7) 0.0315(6) 0.0006(5) -0.0005(5) -0.0025(5)
C10 0.0436(7) 0.0371(7) 0.0363(7) -0.0040(6) 0.0024(6) -0.0059(6)
C11 0.0454(8) 0.0352(7) 0.0462(7) 0.0023(6) 0.0061(6) 0.0043(6)
C12 0.0314(6) 0.0410(7) 0.0306(6) -0.0007(5) 0.0035(5) -0.0018(5)
C13 0.0388(7) 0.0468(8) 0.0441(8) 0.0052(6) -0.0028(6) 0.0049(6)
C14 0.0345(7) 0.0472(8) 0.0408(7) 0.0059(6) 0.0043(5) -0.0006(6)
C15 0.0576(10) 0.0574(10) 0.0486(9) 0.0021(7) 0.0001(7) -0.0191(8)
C16 0.0469(8) 0.0614(9) 0.0370(7) 0.0101(7) -0.0078(6) -0.0120(7)
O1 0.0551(7) 0.0406(6) 0.0658(7) -0.0022(5) 0.0150(5) -0.0091(5)
O2 0.0449(6) 0.0446(6) 0.0376(5) -0.0073(4) -0.0011(4) -0.0070(4)
O3 0.0328(5) 0.0432(5) 0.0363(5) 0.0070(4) 0.0018(4) 0.0003(4)
O4 0.0394(6) 0.0567(7) 0.0487(6) 0.0107(5) -0.0057(4) -0.0075(5)

loop_
_atom_type_symbol
_atom_type_description
_atom_type_scat_dispersion_real
_atom_type_scat_dispersion_imag
_atom_type_scat_source
C C 0.0181 0.0091 'International Tables Vol C Tables 4.2.6.8 and 6.1.1.4'
H H 0.0000 0.0000 'International Tables Vol C Tables 4.2.6.8 and 6.1.1.4'
N N 0.0311 0.0180 'International Tables Vol C Tables 4.2.6.8 and 6.1.1.4'
O O 0.0492 0.0322 'International Tables Vol C Tables 4.2.6.8 and 6.1.1.4'

loop_
_geom_angle_atom_site_label_1
_geom_angle_atom_site_label_2
_geom_angle_atom_site_label_3
_geom_angle
C1 C2 C3 178.08(17)
C2 C3 C4 114.55(12)
C2 C3 H3A 108.6
C4 C3 H3A 108.6
C2 C3 H3B 108.6
C4 C3 H3B 108.6
H3A C3 H3B 107.6
C5 C4 C16 108.66(12)
C5 C4 C3 108.93(11)
C16 C4 C3 109.50(11)
C5 C4 C9 109.82(11)
C16 C4 C9 109.81(11)
C3 C4 C9 110.09(11)
O1 C5 C6 121.51(14)
O1 C5 C4 122.11(13)
C6 C5 C4 116.37(12)
C5 C6 C7 110.10(12)
C5 C6 H6A 109.6
C7 C6 H6A 109.6
C5 C6 H6B 109.6
C7 C6 H6B 109.6
H6A C6 H6B 108.2
C8 C7 C6 111.20(13)
C8 C7 H7A 109.4
C6 C7 H7A 109.4
C8 C7 H7B 109.4
C6 C7 H7B 109.4
H7A C7 H7B 108.0
O3 C8 C7 110.55(11)
O3 C8 C9 105.45(10)
C7 C8 C9 114.48(11)
O3 C8 H8A 108.7
C7 C8 H8A 108.7
C9 C8 H8A 108.7
C12 C9 C10 102.85(10)
C12 C9 C8 108.10(10)
C10 C9 C8 110.40(11)
C12 C9 C4 110.35(10)
C10 C9 C4 114.19(10)
C8 C9 C4 110.56(10)
C11 C10 C9 106.90(10)
C11 C10 H10A 110.3
C9 C10 H10A 110.3
C11 C10 H10B 110.3
C9 C10 H10B 110.3
H10A C10 H10B 108.6
C13 C11 C10 104.00(11)
C13 C11 H11A 111.0
C10 C11 H11A 111.0
C13 C11 H11B 111.0
C10 C11 H11B 111.0
H11A C11 H11B 109.0
O2 C12 C13 125.64(12)
O2 C12 C9 123.75(12)
C13 C12 C9 110.58(11)
C12 C13 C11 105.78(11)
C12 C13 H13A 110.6
C11 C13 H13A 110.6
C12 C13 H13B 110.6
C11 C13 H13B 110.6
H13A C13 H13B 108.7
O4 C14 O3 113.06(11)
O4 C14 H14A 109.0
O3 C14 H14A 109.0
O4 C14 H14B 109.0
O3 C14 H14B 109.0
H14A C14 H14B 107.8
O4 C15 H15A 109.5
O4 C15 H15B 109.5
H15A C15 H15B 109.5
O4 C15 H15C 109.5
H15A C15 H15C 109.5
H15B C15 H15C 109.5
C4 C16 H16A 109.5
C4 C16 H16B 109.5
H16A C16 H16B 109.5
C4 C16 H16C 109.5
H16A C16 H16C 109.5
H16B C16 H16C 109.5
C14 O3 C8 115.10(10)
C14 O4 C15 112.68(11)

loop_
_geom_bond_atom_site_label_1
_geom_bond_atom_site_label_2
_geom_bond_distance
C1 C2 1.189(2)
C2 C3 1.4703(19)
C3 C4 1.5503(18)
C3 H3A 0.9700
C3 H3B 0.9700
C4 C5 1.533(2)
C4 C16 1.5430(18)
C4 C9 1.5741(17)
C5 O1 1.2076(18)
C5 C6 1.510(2)
C6 C7 1.532(2)
C6 H6A 0.9700
C6 H6B 0.9700
C7 C8 1.520(2)
C7 H7A 0.9700
C7 H7B 0.9700
C8 O3 1.4398(15)
C8 C9 1.5523(18)
C8 H8A 0.9800
C9 C12 1.5372(17)
C9 C10 1.5483(18)
C10 C11 1.541(2)
C10 H10A 0.9700
C10 H10B 0.9700
C11 C13 1.521(2)
C11 H11A 0.9700
C11 H11B 0.9700
C12 O2 1.2123(16)
C12 C13 1.4986(19)
C13 H13A 0.9700
C13 H13B 0.9700
C14 O4 1.4019(18)
C14 O3 1.4097(16)
C14 H14A 0.9700
C14 H14B 0.9700
C15 O4 1.426(2)
C15 H15A 0.9600
C15 H15B 0.9600
C15 H15C 0.9600
C16 H16A 0.9600
C16 H16B 0.9600
C16 H16C 0.9600

loop_
_geom_torsion_atom_site_label_1
_geom_torsion_atom_site_label_2
_geom_torsion_atom_site_label_3
_geom_torsion_atom_site_label_4
_geom_torsion
C2 C3 C4 C5 -69.55(15)
C2 C3 C4 C16 49.15(17)
C2 C3 C4 C9 169.98(11)
C16 C4 C5 O1 -111.67(16)
C3 C4 C5 O1 7.55(18)
C9 C4 C5 O1 128.19(14)
C16 C4 C5 C6 67.22(16)
C3 C4 C5 C6 -173.56(12)
C9 C4 C5 C6 -52.91(16)
O1 C5 C6 C7 -125.98(16)
C4 C5 C6 C7 55.12(19)
C5 C6 C7 C8 -53.49(19)
C6 C7 C8 O3 173.82(11)
C6 C7 C8 C9 54.93(16)
O3 C8 C9 C12 -53.34(13)
C7 C8 C9 C12 68.39(14)
O3 C8 C9 C10 58.44(13)
C7 C8 C9 C10 -179.83(11)
O3 C8 C9 C4 -174.23(10)
C7 C8 C9 C4 -52.50(15)
C5 C4 C9 C12 -70.78(13)
C16 C4 C9 C12 169.80(11)
C3 C4 C9 C12 49.16(14)
C5 C4 C9 C10 173.98(11)
C16 C4 C9 C10 54.55(15)
C3 C4 C9 C10 -66.08(14)
C5 C4 C9 C8 48.77(14)
C16 C4 C9 C8 -70.66(14)
C3 C4 C9 C8 168.71(10)
C12 C9 C10 C11 22.33(13)
C8 C9 C10 C11 -92.81(13)
C4 C9 C10 C11 141.90(11)
C9 C10 C11 C13 -31.91(14)
C10 C9 C12 O2 173.56(12)
C8 C9 C12 O2 -69.66(15)
C4 C9 C12 O2 51.36(16)
C10 C9 C12 C13 -4.54(13)
C8 C9 C12 C13 112.25(12)
C4 C9 C12 C13 -126.73(12)
O2 C12 C13 C11 166.88(13)
C9 C12 C13 C11 -15.07(15)
C10 C11 C13 C12 28.38(14)
O4 C14 O3 C8 64.77(15)
C7 C8 O3 C14 74.92(14)
C9 C8 O3 C14 -160.84(11)
O3 C14 O4 C15 67.66(15)
